data_1010519
loop_
_publ_author_name
'Rollier, M A'
'Hendricks, S B'
'Maxwell, L R'

_publ_section_title
;
The Crystal Structure of Polonium by Electron Diffraction
;
_journal_coden_ASTM JCPSA6
_journal_name_full 'Journal of Chemical Physics'
_journal_page_first 648
_journal_page_last 652
_journal_paper_doi 10.1063/1.1749762
_journal_volume 4
_journal_year 1936
_chemical_formula_structural Po
_chemical_formula_sum Po
_chemical_name_systematic Polonium
_space_group_IT_number 5
_symmetry_cell_setting monoclinic
_symmetry_Int_Tables_number 5
_symmetry_space_group_name_Hall 'C 2y'
_symmetry_space_group_name_H-M 'C 1 2 1'
_cell_angle_alpha 90
_cell_angle_beta 92
_cell_angle_gamma 90
_cell_formula_units_Z 12
_cell_length_a 7.42(7)
_cell_length_b 4.29(4)
_cell_length_c 14.1
_cell_volume 448.6
_cod_database_code 1010519

loop_
_symmetry_equiv_pos_as_xyz
x,y,z
-x,y,-z
1/2+x,1/2+y,z
1/2-x,1/2+y,-z

loop_
_atom_site_label
_atom_site_type_symbol
_atom_site_symmetry_multiplicity
_atom_site_Wyckoff_symbol
_atom_site_fract_x
_atom_site_fract_y
_atom_site_fract_z
_atom_site_occupancy
_atom_site_attached_hydrogens
_atom_site_calc_flag
Po1 Po0 4 c 0.05 0.27 0.245 1. 0 d
Po2 Po0 4 c 0.13 -0.2 0.43 1. 0 d
Po3 Po0 4 c 0.35 0.4 0.07 1. 0 d

loop_
_atom_type_symbol
_atom_type_oxidation_number
Po0 0.000

loop_
_cod_related_entry_id
_cod_related_entry_database
_cod_related_entry_code
1 ChemSpider 4886482
2 AMCSD 0017430
